data_4501648
loop_
_publ_author_name
'Zhang, Ying'
'Wu, Tao'
'Liu, Rui'
'Dou, Tao'
'Bu, Xianhui'
'Feng, Pingyun'

_publ_section_title
;
 Three-Dimensional Photoluminescent Frameworks Constructed from
 Size-Tunable CuI Clusters
;
_journal_issue 5
_journal_name_full 'Crystal Growth &amp; Design'
_journal_page_first 2047
_journal_paper_doi 10.1021/cg1001978
_journal_volume 10
_journal_year 2010
_chemical_formula_sum 'C33 H64 Cu14 I14 N12'
_chemical_formula_weight 3295.12
_chemical_name_systematic
; 
 ? 
;
_space_group_IT_number 62
_symmetry_cell_setting orthorhombic
_symmetry_space_group_name_Hall '-P 2ac 2n'
_symmetry_space_group_name_H-M 'P n m a'
_atom_sites_solution_hydrogens geom
_atom_sites_solution_primary direct
_atom_sites_solution_secondary difmap
_audit_creation_method SHELXL-97
_cell_angle_alpha 90.00
_cell_angle_beta 90.00
_cell_angle_gamma 90.00
_cell_formula_units_Z 4
_cell_length_a 14.8153(12)
_cell_length_b 17.7270(16)
_cell_length_c 26.627(2)
_cell_measurement_temperature 293(2)
_cell_volume 6993.1(10)
_computing_structure_refinement 'SHELXL-97 (Sheldrick, 1997)'
_computing_structure_solution 'SHELXS-97 (Sheldrick, 1990)'
_diffrn_ambient_temperature 293(2)
_diffrn_measured_fraction_theta_full 0.999
_diffrn_measured_fraction_theta_max 0.999
_diffrn_radiation_monochromator graphite
_diffrn_radiation_source 'fine-focus sealed tube'
_diffrn_radiation_type MoK\a
_diffrn_radiation_wavelength 0.71073
_diffrn_reflns_av_R_equivalents 0.1134
_diffrn_reflns_av_sigmaI/netI 0.0665
_diffrn_reflns_limit_h_max 13
_diffrn_reflns_limit_h_min -14
_diffrn_reflns_limit_k_max 17
_diffrn_reflns_limit_k_min -17
_diffrn_reflns_limit_l_max 25
_diffrn_reflns_limit_l_min -25
_diffrn_reflns_number 21579
_diffrn_reflns_theta_full 20.00
_diffrn_reflns_theta_max 20.00
_diffrn_reflns_theta_min 1.38
_exptl_absorpt_coefficient_mu 10.376
_exptl_crystal_density_diffrn 3.130
_exptl_crystal_density_method 'not measured'
_exptl_crystal_F_000 5976
_refine_diff_density_max 1.740
_refine_diff_density_min -0.807
_refine_diff_density_rms 0.186
_refine_ls_extinction_method none
_refine_ls_goodness_of_fit_ref 0.885
_refine_ls_hydrogen_treatment mixed
_refine_ls_matrix_type full
_refine_ls_number_parameters 391
_refine_ls_number_reflns 3404
_refine_ls_number_restraints 0
_refine_ls_restrained_S_all 0.885
_refine_ls_R_factor_all 0.0481
_refine_ls_R_factor_gt 0.0320
_refine_ls_shift/su_max 0.001
_refine_ls_shift/su_mean 0.000
_refine_ls_structure_factor_coef Fsqd
_refine_ls_weighting_details 'calc w=1/[\s^2^(Fo^2^)+(0.0133P)^2^+0.0000P] where P=(Fo^2^+2Fc^2^)/3'
_refine_ls_weighting_scheme calc
_refine_ls_wR_factor_gt 0.0590
_refine_ls_wR_factor_ref 0.0627
_reflns_number_gt 2475
_reflns_number_total 3404
_reflns_threshold_expression >2sigma(I)
_cod_data_source_file cg1001978_si_002.cif
_cod_data_source_block 2
_cod_depositor_comments
;
The following automatic conversions were performed:

'_symmetry_cell_setting' value 'Orthorhombic' changed to
'orthorhombic' according to
/home/saulius/struct/CIF-dictionaries/cif_core.dic dictionary named
'cif_core.dic' version 2.4.2 from 2011-04-26.

Automatic conversion script
Id: cif_fix_values 1715 2011-07-08 13:25:40Z adriana 
;
_cod_original_sg_symbol_H-M Pnma
_cod_database_code 4501648

loop_
_symmetry_equiv_pos_as_xyz
'x, y, z'
'-x+1/2, -y, z+1/2'
'-x, y+1/2, -z'
'x+1/2, -y+1/2, -z+1/2'
'-x, -y, -z'
'x-1/2, y, -z-1/2'
'x, -y-1/2, z'
'-x-1/2, y-1/2, z-1/2'

loop_
_atom_site_label
_atom_site_type_symbol
_atom_site_fract_x
_atom_site_fract_y
_atom_site_fract_z
_atom_site_U_iso_or_equiv
_atom_site_adp_type
_atom_site_occupancy
_atom_site_symmetry_multiplicity
_atom_site_calc_flag
_atom_site_refinement_flags
_atom_site_disorder_assembly
_atom_site_disorder_group
I1 I 0.22576(8) 1.2500 0.75681(4) 0.0235(3) Uani 1 2 d S . .
I2 I 0.47639(6) 1.11962(5) 0.72377(3) 0.0249(3) Uani 1 1 d . . .
I3 I 0.31808(8) 1.2500 0.60621(4) 0.0202(3) Uani 1 2 d S . .
I4 I 0.61068(8) 1.2500 0.61998(4) 0.0185(3) Uani 1 2 d S . .
I5 I 0.46765(6) 1.12305(5) 0.50063(3) 0.0206(2) Uani 1 1 d . . .
I6 I 0.72859(8) 1.2500 0.47497(4) 0.0193(3) Uani 1 2 d S . .
I7 I 0.79004(9) 0.7500 0.56017(5) 0.0396(4) Uani 1 2 d S . .
I8 I 1.03297(6) 0.87737(5) 0.54102(3) 0.0220(2) Uani 1 1 d . . .
I9 I 0.89821(6) 0.87728(5) 0.69060(3) 0.0274(3) Uani 1 1 d . . .
I10 I 1.15026(9) 0.7500 0.67184(4) 0.0252(4) Uani 1 2 d S . .
Cu1 Cu 0.40587(18) 1.2500 0.76568(8) 0.0394(7) Uani 1 2 d S . .
Cu2 Cu 0.31935(11) 1.16733(9) 0.69323(5) 0.0251(4) Uani 1 1 d . . .
Cu3 Cu 0.46193(16) 1.2500 0.67250(8) 0.0299(7) Uani 1 2 d S . .
Cu4 Cu 0.47027(15) 1.2500 0.55551(7) 0.0226(6) Uani 1 2 d S . .
Cu5 Cu 0.62210(10) 1.17111(9) 0.53507(5) 0.0203(4) Uani 1 1 d . . .
Cu6 Cu 0.53908(16) 1.2500 0.46402(8) 0.0263(6) Uani 1 2 d S . .
Cu7 Cu 0.87902(11) 0.86760(9) 0.59318(5) 0.0244(5) Uani 1 1 d . . .
Cu8 Cu 0.9754(2) 0.7500 0.57629(11) 0.0587(9) Uani 1 2 d S . .
Cu9 Cu 1.05126(11) 0.86432(9) 0.64060(6) 0.0281(5) Uani 1 1 d . . .
Cu10 Cu 0.98739(17) 0.7500 0.70893(8) 0.0349(7) Uani 1 2 d S . .
N1 N 0.4351(13) 1.2500 0.9185(7) 0.042(5) Uani 1 2 d S . .
H1A H 0.4110 1.2500 0.9479 0.050 Uiso 1 2 calc SR . .
N2 N 0.4468(12) 1.2500 0.8397(6) 0.012(4) Uani 1 2 d S . .
N3 N 0.6976(7) 1.0768(5) 0.5541(3) 0.018(3) Uani 1 1 d . . .
N4 N 0.7987(7) 0.9609(5) 0.5758(3) 0.013(3) Uani 1 1 d . . .
N5 N 1.1360(7) 0.9565(5) 0.6590(3) 0.017(3) Uani 1 1 d . . .
N6 N 1.2410(7) 1.0720(6) 0.6782(3) 0.018(3) Uani 1 1 d . . .
N7 N 0.9907(12) 0.7500 0.7890(5) 0.026(4) Uani 1 2 d S . .
N8 N 0.9784(10) 0.7500 0.8871(5) 0.019(4) Uani 1 2 d S . .
C1 C 0.3925(18) 1.2500 0.8742(10) 0.042(7) Uani 1 2 d S . .
H1 H 0.3301 1.2500 0.8702 0.051 Uiso 1 2 calc SR . .
C2 C 0.5266(15) 1.2500 0.9070(8) 0.035(6) Uani 1 2 d S . .
H2 H 0.5762 1.2500 0.9284 0.042 Uiso 1 2 calc SR . .
C3 C 0.524(2) 1.2500 0.8563(9) 0.038(7) Uani 1 2 d S . .
H3 H 0.5753 1.2500 0.8361 0.046 Uiso 1 2 calc SR . .
C4 C 0.6518(8) 1.0253(7) 0.5903(4) 0.017(3) Uani 1 1 d . . .
H4A H 0.5952 1.0081 0.5760 0.020 Uiso 1 1 calc R . .
H4B H 0.6382 1.0528 0.6209 0.020 Uiso 1 1 calc R . .
C5 C 0.7107(9) 0.9569(7) 0.6030(4) 0.027(4) Uani 1 1 d . . .
H5A H 0.7217 0.9554 0.6389 0.033 Uiso 1 1 calc R . .
H5B H 0.6793 0.9109 0.5937 0.033 Uiso 1 1 calc R . .
C6 C 0.7847(8) 1.0993(7) 0.5782(4) 0.023(4) Uani 1 1 d . . .
H6A H 0.7721 1.1266 0.6090 0.028 Uiso 1 1 calc R . .
H6B H 0.8173 1.1329 0.5559 0.028 Uiso 1 1 calc R . .
C7 C 0.8441(8) 1.0304(7) 0.5903(4) 0.024(4) Uani 1 1 d . . .
H7A H 0.9009 1.0345 0.5724 0.028 Uiso 1 1 calc R . .
H7B H 0.8571 1.0292 0.6260 0.028 Uiso 1 1 calc R . .
C8 C 0.7203(8) 1.0335(7) 0.5082(4) 0.017(3) Uani 1 1 d . . .
H8A H 0.7521 1.0659 0.4847 0.021 Uiso 1 1 calc R . .
H8B H 0.6652 1.0163 0.4922 0.021 Uiso 1 1 calc R . .
C9 C 0.7796(8) 0.9654(6) 0.5215(4) 0.019(3) Uani 1 1 d . . .
H9A H 0.7495 0.9195 0.5109 0.023 Uiso 1 1 calc R . .
H9B H 0.8362 0.9690 0.5033 0.023 Uiso 1 1 calc R . .
C10 C 1.0945(8) 1.0273(7) 0.6433(5) 0.021(3) Uani 1 1 d . . .
H10A H 1.0358 1.0320 0.6592 0.025 Uiso 1 1 calc R . .
H10B H 1.0854 1.0265 0.6073 0.025 Uiso 1 1 calc R . .
C11 C 1.1529(9) 1.0963(7) 0.6574(4) 0.026(4) Uani 1 1 d . . .
H11A H 1.1628 1.1271 0.6278 0.031 Uiso 1 1 calc R . .
H11B H 1.1213 1.1267 0.6821 0.031 Uiso 1 1 calc R . .
C12 C 1.2232(9) 0.9494(7) 0.6332(5) 0.030(4) Uani 1 1 d . . .
H12A H 1.2130 0.9427 0.5975 0.036 Uiso 1 1 calc R . .
H12B H 1.2546 0.9052 0.6456 0.036 Uiso 1 1 calc R . .
C13 C 1.2831(8) 1.0204(7) 0.6417(4) 0.021(3) Uani 1 1 d . . .
H13A H 1.3420 1.0050 0.6539 0.026 Uiso 1 1 calc R . .
H13B H 1.2916 1.0465 0.6100 0.026 Uiso 1 1 calc R . .
C14 C 1.1558(8) 0.9617(7) 0.7134(4) 0.024(4) Uani 1 1 d . . .
H14A H 1.1819 0.9145 0.7249 0.029 Uiso 1 1 calc R . .
H14B H 1.1001 0.9699 0.7318 0.029 Uiso 1 1 calc R . .
C15 C 1.2232(9) 1.0280(7) 0.7245(4) 0.023(4) Uani 1 1 d . . .
H15A H 1.1979 1.0608 0.7500 0.028 Uiso 1 1 calc R . .
H15B H 1.2795 1.0076 0.7372 0.028 Uiso 1 1 calc R . .
C21 C 1.073(3) 0.7500 0.8170(13) 0.10(3) Uani 0.50 2 d SP A 1
H21A H 1.1077 0.7060 0.8069 0.119 Uiso 0.25 1 calc PR A 1
H21B H 1.1077 0.7940 0.8069 0.119 Uiso 0.25 1 calc PR A 1
C22 C 1.068(3) 0.7500 0.8701(14) 0.043(14) Uani 0.50 2 d SP A 1
H22A H 1.0992 0.7057 0.8831 0.051 Uiso 0.25 1 calc PR A 1
H22B H 1.0992 0.7943 0.8831 0.051 Uiso 0.25 1 calc PR A 1
C23 C 0.932(3) 0.815(2) 0.8104(10) 0.071(13) Uani 0.50 1 d P A 1
H23A H 0.9561 0.8630 0.7985 0.086 Uiso 0.50 1 calc PR A 1
H23B H 0.8711 0.8105 0.7974 0.086 Uiso 0.50 1 calc PR A 1
C24 C 0.928(3) 0.8170(17) 0.8674(11) 0.065(11) Uani 0.50 1 d P A 1
H24A H 0.9555 0.8631 0.8799 0.078 Uiso 0.50 1 calc PR A 1
H24B H 0.8659 0.8154 0.8787 0.078 Uiso 0.50 1 calc PR A 1
C31 C 1.035(2) 0.8178(15) 0.8064(8) 0.016(7) Uani 0.50 1 d P A 2
H31A H 1.0040 0.8622 0.7938 0.019 Uiso 0.50 1 calc PR A 2
H31B H 1.0970 0.8191 0.7953 0.019 Uiso 0.50 1 calc PR A 2
C32 C 1.029(2) 0.8146(15) 0.8654(8) 0.023(7) Uani 0.50 1 d P A 2
H32A H 1.0905 0.8131 0.8785 0.028 Uiso 0.50 1 calc PR A 2
H32B H 1.0019 0.8610 0.8771 0.028 Uiso 0.50 1 calc PR A 2
C33 C 0.898(2) 0.7500 0.8040(12) 0.008(9) Uani 0.50 2 d SP A 2
H33A H 0.8682 0.7057 0.7905 0.010 Uiso 0.25 1 calc PR A 2
H33B H 0.8682 0.7943 0.7905 0.010 Uiso 0.25 1 calc PR A 2
C34 C 0.890(2) 0.7500 0.8593(10) 0.004(9) Uani 0.50 2 d SP A 2
H34A H 0.8557 0.7059 0.8694 0.004 Uiso 0.25 1 calc PR A 2
H34B H 0.8557 0.7941 0.8694 0.004 Uiso 0.25 1 calc PR A 2

loop_
_atom_site_aniso_label
_atom_site_aniso_U_11
_atom_site_aniso_U_22
_atom_site_aniso_U_33
_atom_site_aniso_U_23
_atom_site_aniso_U_13
_atom_site_aniso_U_12
I1 0.0214(9) 0.0226(9) 0.0264(7) 0.000 0.0079(6) 0.000
I2 0.0205(6) 0.0184(6) 0.0360(5) 0.0028(4) -0.0027(4) 0.0017(5)
I3 0.0172(8) 0.0210(8) 0.0224(7) 0.000 0.0037(6) 0.000
I4 0.0146(8) 0.0225(9) 0.0183(7) 0.000 -0.0003(6) 0.000
I5 0.0172(6) 0.0151(6) 0.0296(5) -0.0020(4) -0.0035(4) -0.0030(5)
I6 0.0143(8) 0.0168(8) 0.0266(7) 0.000 0.0019(6) 0.000
I7 0.0243(10) 0.0153(9) 0.0791(11) 0.000 -0.0131(8) 0.000
I8 0.0188(6) 0.0177(6) 0.0294(5) -0.0003(4) 0.0026(4) -0.0017(5)
I9 0.0264(6) 0.0248(6) 0.0311(5) 0.0050(4) 0.0054(5) 0.0068(5)
I10 0.0247(9) 0.0154(9) 0.0355(8) 0.000 0.0031(7) 0.000
Cu1 0.043(2) 0.043(2) 0.0325(15) 0.000 -0.0046(13) 0.000
Cu2 0.0202(12) 0.0197(11) 0.0355(10) -0.0036(8) 0.0002(8) -0.0018(8)
Cu3 0.0201(17) 0.0249(17) 0.0447(15) 0.000 0.0114(13) 0.000
Cu4 0.0154(16) 0.0230(16) 0.0294(13) 0.000 0.0029(12) 0.000
Cu5 0.0170(11) 0.0149(11) 0.0291(9) 0.0007(7) -0.0019(8) 0.0033(8)
Cu6 0.0279(17) 0.0220(16) 0.0289(14) 0.000 -0.0036(12) 0.000
Cu7 0.0216(12) 0.0173(11) 0.0344(10) 0.0020(8) 0.0011(8) 0.0048(8)
Cu8 0.048(2) 0.0212(19) 0.107(2) 0.000 0.0319(18) 0.000
Cu9 0.0247(12) 0.0222(12) 0.0374(10) -0.0025(8) 0.0011(9) -0.0046(9)
Cu10 0.0345(19) 0.0328(18) 0.0375(15) 0.000 -0.0019(13) 0.000
N1 0.030(14) 0.030(13) 0.065(14) 0.000 0.003(12) 0.000
N2 -0.010(11) 0.012(11) 0.034(11) 0.000 0.023(10) 0.000
N3 0.018(8) 0.009(7) 0.026(6) 0.001(5) -0.003(6) -0.001(6)
N4 0.018(8) 0.000(7) 0.021(6) 0.000(5) -0.004(5) -0.001(5)
N5 0.012(7) 0.011(8) 0.027(7) -0.006(5) 0.005(6) -0.001(5)
N6 0.016(8) 0.012(7) 0.026(6) -0.005(5) -0.001(6) 0.009(5)
N7 0.038(14) 0.007(12) 0.032(10) 0.000 0.005(9) 0.000
N8 0.002(11) 0.022(12) 0.034(9) 0.000 -0.002(8) 0.000
C1 0.06(2) 0.013(14) 0.054(16) 0.000 -0.053(18) 0.000
C2 0.018(17) 0.032(16) 0.056(18) 0.000 -0.021(12) 0.000
C3 0.08(2) -0.010(12) 0.047(18) 0.000 0.040(16) 0.000
C4 0.007(8) 0.015(9) 0.028(8) 0.002(6) -0.001(6) -0.006(7)
C5 0.030(11) 0.016(10) 0.035(8) 0.003(7) 0.004(8) 0.009(7)
C6 0.016(10) 0.025(10) 0.029(8) -0.003(6) 0.009(7) -0.005(8)
C7 0.007(9) 0.034(11) 0.030(8) 0.005(7) -0.012(7) 0.000(8)
C8 0.010(9) 0.019(9) 0.023(8) 0.007(7) 0.001(6) -0.003(7)
C9 0.022(9) -0.002(8) 0.036(9) -0.004(6) 0.005(7) -0.003(7)
C10 0.011(9) 0.009(9) 0.043(9) 0.000(7) -0.004(7) -0.006(7)
C11 0.019(10) 0.029(10) 0.030(8) 0.006(6) 0.000(7) 0.005(8)
C12 0.036(11) 0.020(10) 0.033(8) -0.008(7) 0.008(8) -0.011(8)
C13 0.009(9) 0.017(9) 0.038(8) 0.008(7) 0.007(7) -0.002(7)
C14 0.024(10) 0.023(10) 0.026(9) -0.007(6) 0.006(7) -0.007(7)
C15 0.032(10) 0.019(9) 0.019(7) 0.000(7) -0.008(7) -0.004(7)
C21 0.00(3) 0.31(11) -0.01(3) 0.000 -0.04(2) 0.000
C22 0.00(3) 0.10(5) 0.03(3) 0.000 -0.03(2) 0.000
C23 0.11(4) 0.08(3) 0.02(2) 0.003(19) -0.05(2) -0.02(3)
C24 0.11(4) 0.03(3) 0.06(2) -0.003(18) 0.00(2) 0.01(2)
C31 0.005(19) 0.04(2) 0.002(14) 0.023(13) -0.013(14) 0.002(15)
C32 0.01(2) 0.03(2) 0.031(18) -0.006(14) -0.003(15) -0.002(17)
C33 0.00(3) 0.00(3) 0.03(3) 0.000 -0.001(19) 0.000
C34 0.03(3) -0.03(2) 0.01(2) 0.000 0.000(18) 0.000

loop_
_atom_type_symbol
_atom_type_description
_atom_type_scat_dispersion_real
_atom_type_scat_dispersion_imag
_atom_type_scat_source
C C 0.0033 0.0016 'International Tables Vol C Tables 4.2.6.8 and 6.1.1.4'
H H 0.0000 0.0000 'International Tables Vol C Tables 4.2.6.8 and 6.1.1.4'
N N 0.0061 0.0033 'International Tables Vol C Tables 4.2.6.8 and 6.1.1.4'
Cu Cu 0.3201 1.2651 'International Tables Vol C Tables 4.2.6.8 and 6.1.1.4'
I I -0.4742 1.8119 'International Tables Vol C Tables 4.2.6.8 and 6.1.1.4'

loop_
_geom_angle_atom_site_label_1
_geom_angle_atom_site_label_2
_geom_angle_atom_site_label_3
_geom_angle
_geom_angle_site_symmetry_1
_geom_angle_site_symmetry_3
Cu2 I1 Cu2 67.62(8) 7_585 .
Cu2 I1 Cu1 62.11(6) 7_585 .
Cu2 I1 Cu1 62.11(6) . .
Cu2 I2 Cu3 59.48(6) . .
Cu2 I2 Cu1 61.21(6) . .
Cu3 I2 Cu1 57.20(6) . .
Cu4 I3 Cu2 115.36(6) . 7_585
Cu4 I3 Cu2 115.36(6) . .
Cu2 I3 Cu2 64.63(7) 7_585 .
Cu4 I3 Cu3 70.55(7) . .
Cu2 I3 Cu3 57.02(5) 7_585 .
Cu2 I3 Cu3 57.02(5) . .
Cu3 I4 Cu5 120.56(6) . .
Cu3 I4 Cu5 120.56(6) . 7_585
Cu5 I4 Cu5 63.34(7) . 7_585
Cu3 I4 Cu4 71.93(7) . .
Cu5 I4 Cu4 60.58(5) . .
Cu5 I4 Cu4 60.58(5) 7_585 .
Cu5 I5 Cu6 60.37(6) . .
Cu5 I5 Cu4 61.44(6) . .
Cu6 I5 Cu4 59.10(6) . .
Cu5 I6 Cu5 63.79(7) . 7_585
Cu5 I6 Cu6 57.97(5) . .
Cu5 I6 Cu6 57.97(5) 7_585 .
Cu7 I7 Cu7 105.53(8) . 7_575
Cu7 I7 Cu8 56.69(5) . .
Cu7 I7 Cu8 56.69(5) 7_575 .
Cu8 I8 Cu9 66.33(8) . .
Cu8 I8 Cu7 58.32(7) . .
Cu9 I8 Cu7 64.30(5) . .
Cu7 I9 Cu9 65.63(5) . .
Cu7 I9 Cu10 100.39(6) . .
Cu9 I9 Cu10 65.92(6) . .
Cu10 I10 Cu9 66.71(5) . 7_575
Cu10 I10 Cu9 66.71(5) . .
Cu9 I10 Cu9 100.48(8) 7_575 .
N2 Cu1 Cu3 144.4(5) . .
N2 Cu1 I1 112.2(5) . .
Cu3 Cu1 I1 103.45(10) . .
N2 Cu1 Cu2 144.1(2) . .
Cu3 Cu1 Cu2 58.73(7) . .
I1 Cu1 Cu2 58.14(6) . .
N2 Cu1 Cu2 144.1(2) . 7_585
Cu3 Cu1 Cu2 58.73(7) . 7_585
I1 Cu1 Cu2 58.14(6) . 7_585
Cu2 Cu1 Cu2 64.65(8) . 7_585
N2 Cu1 I2 105.9(3) . 7_585
Cu3 Cu1 I2 59.90(5) . 7_585
I1 Cu1 I2 109.88(6) . 7_585
Cu2 Cu1 I2 109.81(8) . 7_585
Cu2 Cu1 I2 56.42(5) 7_585 7_585
N2 Cu1 I2 105.9(3) . .
Cu3 Cu1 I2 59.90(5) . .
I1 Cu1 I2 109.88(6) . .
Cu2 Cu1 I2 56.42(5) . .
Cu2 Cu1 I2 109.81(8) 7_585 .
I2 Cu1 I2 113.04(9) 7_585 .
N6 Cu2 I2 107.1(3) 1_455 .
N6 Cu2 Cu3 149.0(3) 1_455 .
I2 Cu2 Cu3 61.91(6) . .
N6 Cu2 I1 106.3(3) 1_455 .
I2 Cu2 I1 116.74(6) . .
Cu3 Cu2 I1 104.34(7) . .
N6 Cu2 Cu1 145.8(3) 1_455 .
I2 Cu2 Cu1 62.37(6) . .
Cu3 Cu2 Cu1 58.27(8) . .
I1 Cu2 Cu1 59.75(7) . .
N6 Cu2 I3 105.5(3) 1_455 .
I2 Cu2 I3 116.32(6) . .
Cu3 Cu2 I3 61.98(6) . .
I1 Cu2 I3 104.02(6) . .
Cu1 Cu2 I3 108.19(6) . .
N6 Cu2 Cu2 144.0(3) 1_455 7_585
I2 Cu2 Cu2 108.94(4) . 7_585
Cu3 Cu2 Cu2 56.13(5) . 7_585
I1 Cu2 Cu2 56.19(4) . 7_585
Cu1 Cu2 Cu2 57.68(4) . 7_585
I3 Cu2 Cu2 57.69(3) . 7_585
I4 Cu3 Cu1 140.91(12) . .
I4 Cu3 Cu2 142.25(6) . .
Cu1 Cu3 Cu2 63.00(7) . .
I4 Cu3 Cu2 142.25(6) . 7_585
Cu1 Cu3 Cu2 63.00(7) . 7_585
Cu2 Cu3 Cu2 67.74(9) . 7_585
I4 Cu3 I2 101.80(6) . 7_585
Cu1 Cu3 I2 62.90(5) . 7_585
Cu2 Cu3 I2 115.84(9) . 7_585
Cu2 Cu3 I2 58.61(5) 7_585 7_585
I4 Cu3 I2 101.80(6) . .
Cu1 Cu3 I2 62.90(5) . .
Cu2 Cu3 I2 58.61(5) . .
Cu2 Cu3 I2 115.84(9) 7_585 .
I2 Cu3 I2 118.25(9) 7_585 .
I4 Cu3 I3 107.97(8) . .
Cu1 Cu3 I3 111.12(10) . .
Cu2 Cu3 I3 61.00(6) . .
Cu2 Cu3 I3 61.00(6) 7_585 .
I2 Cu3 I3 112.62(6) 7_585 .
I2 Cu3 I3 112.62(6) . .
I3 Cu4 Cu6 143.62(10) . .
I3 Cu4 I5 105.51(6) . .
Cu6 Cu4 I5 60.21(4) . .
I3 Cu4 I5 105.51(6) . 7_585
Cu6 Cu4 I5 60.21(4) . 7_585
I5 Cu4 I5 113.99(8) . 7_585
I3 Cu4 I4 109.56(8) . .
Cu6 Cu4 I4 106.82(9) . .
I5 Cu4 I4 110.96(6) . .
I5 Cu4 I4 110.96(6) 7_585 .
I3 Cu4 Cu5 144.80(5) . 7_585
Cu6 Cu4 Cu5 59.55(7) . 7_585
I5 Cu4 Cu5 109.64(8) . 7_585
I5 Cu4 Cu5 57.90(5) 7_585 7_585
I4 Cu4 Cu5 59.10(6) . 7_585
I3 Cu4 Cu5 144.80(5) . .
Cu6 Cu4 Cu5 59.55(7) . .
I5 Cu4 Cu5 57.90(5) . .
I5 Cu4 Cu5 109.64(8) 7_585 .
I4 Cu4 Cu5 59.10(6) . .
Cu5 Cu4 Cu5 62.29(8) 7_585 .
N3 Cu5 I5 107.2(3) . .
N3 Cu5 I6 104.6(3) . .
I5 Cu5 I6 118.88(6) . .
N3 Cu5 Cu6 148.0(3) . .
I5 Cu5 Cu6 60.99(5) . .
I6 Cu5 Cu6 64.34(6) . .
N3 Cu5 I4 104.5(3) . .
I5 Cu5 I4 114.47(6) . .
I6 Cu5 I4 105.88(6) . .
Cu6 Cu5 I4 107.39(6) . .
N3 Cu5 Cu4 144.7(3) . .
I5 Cu5 Cu4 60.65(5) . .
I6 Cu5 Cu4 110.14(6) . .
Cu6 Cu5 Cu4 59.04(7) . .
I4 Cu5 Cu4 60.32(6) . .
N3 Cu5 Cu5 143.7(3) . 7_585
I5 Cu5 Cu5 109.07(4) . 7_585
I6 Cu5 Cu5 58.10(4) . 7_585
Cu6 Cu5 Cu5 58.21(4) . 7_585
I4 Cu5 Cu5 58.33(3) . 7_585
Cu4 Cu5 Cu5 58.86(4) . 7_585
N8 Cu6 Cu4 150.1(4) 2_674 .
N8 Cu6 Cu5 139.9(3) 2_674 7_585
Cu4 Cu6 Cu5 61.41(7) . 7_585
N8 Cu6 Cu5 139.9(3) 2_674 .
Cu4 Cu6 Cu5 61.41(7) . .
Cu5 Cu6 Cu5 63.58(8) 7_585 .
N8 Cu6 I5 108.2(2) 2_674 .
Cu4 Cu6 I5 60.69(5) . .
Cu5 Cu6 I5 111.55(8) 7_585 .
Cu5 Cu6 I5 58.64(5) . .
N8 Cu6 I5 108.2(2) 2_674 7_585
Cu4 Cu6 I5 60.69(5) . 7_585
Cu5 Cu6 I5 58.64(5) 7_585 7_585
Cu5 Cu6 I5 111.55(8) . 7_585
I5 Cu6 I5 114.82(9) . 7_585
N8 Cu6 I6 103.1(4) 2_674 .
Cu4 Cu6 I6 106.78(9) . .
Cu5 Cu6 I6 57.69(6) 7_585 .
Cu5 Cu6 I6 57.69(6) . .
I5 Cu6 I6 110.88(6) . .
I5 Cu6 I6 110.88(6) 7_585 .
N4 Cu7 Cu8 157.1(3) . .
N4 Cu7 I9 103.3(2) . .
Cu8 Cu7 I9 99.59(9) . .
N4 Cu7 I7 105.6(3) . .
Cu8 Cu7 I7 64.83(8) . .
I9 Cu7 I7 116.10(7) . .
N4 Cu7 I8 108.6(3) . .
Cu8 Cu7 I8 59.16(6) . .
I9 Cu7 I8 114.70(7) . .
I7 Cu7 I8 107.84(6) . .
N4 Cu7 Cu9 128.7(3) . .
Cu8 Cu7 Cu9 64.05(8) . .
I9 Cu7 Cu9 57.60(5) . .
I7 Cu7 Cu9 125.71(7) . .
I8 Cu7 Cu9 57.84(5) . .
Cu7 Cu8 Cu7 108.62(12) 7_575 .
Cu7 Cu8 I8 62.52(4) 7_575 7_575
Cu7 Cu8 I8 162.71(14) . 7_575
Cu7 Cu8 I8 162.71(14) 7_575 .
Cu7 Cu8 I8 62.52(4) . .
I8 Cu8 I8 121.36(11) 7_575 .
Cu7 Cu8 I7 58.48(7) 7_575 .
Cu7 Cu8 I7 58.48(7) . .
I8 Cu8 I7 105.62(8) 7_575 .
I8 Cu8 I7 105.62(8) . .
Cu7 Cu8 Cu9 133.16(12) 7_575 .
Cu7 Cu8 Cu9 62.71(6) . .
I8 Cu8 Cu9 134.46(12) 7_575 .
I8 Cu8 Cu9 58.26(5) . .
I7 Cu8 Cu9 118.49(8) . .
Cu7 Cu8 Cu9 62.71(6) 7_575 7_575
Cu7 Cu8 Cu9 133.16(12) . 7_575
I8 Cu8 Cu9 58.26(5) 7_575 7_575
I8 Cu8 Cu9 134.46(12) . 7_575
I7 Cu8 Cu9 118.49(8) . 7_575
Cu9 Cu8 Cu9 89.39(11) . 7_575
N5 Cu9 I10 101.0(3) . .
N5 Cu9 I9 109.0(3) . .
I10 Cu9 I9 112.69(7) . .
N5 Cu9 I8 102.8(3) . .
I10 Cu9 I8 115.82(6) . .
I9 Cu9 I8 113.91(6) . .
N5 Cu9 Cu7 128.1(3) . .
I10 Cu9 Cu7 130.86(7) . .
I9 Cu9 Cu7 56.78(5) . .
I8 Cu9 Cu7 57.86(5) . .
N5 Cu9 Cu8 155.6(3) . .
I10 Cu9 Cu8 82.17(7) . .
I9 Cu9 Cu8 91.50(8) . .
I8 Cu9 Cu8 55.41(6) . .
Cu7 Cu9 Cu8 53.23(7) . .
N5 Cu9 Cu10 126.3(3) . .
I10 Cu9 Cu10 56.17(6) . .
I9 Cu9 Cu10 57.38(6) . .
I8 Cu9 Cu10 130.77(7) . .
Cu7 Cu9 Cu10 90.01(7) . .
Cu8 Cu9 Cu10 75.69(7) . .
N7 Cu10 I10 111.0(5) . .
N7 Cu10 I9 101.2(2) . 7_575
I10 Cu10 I9 112.97(6) . 7_575
N7 Cu10 I9 101.2(2) . .
I10 Cu10 I9 112.97(6) . .
I9 Cu10 I9 116.05(10) 7_575 .
N7 Cu10 Cu9 128.6(2) . 7_575
I10 Cu10 Cu9 57.12(6) . 7_575
I9 Cu10 Cu9 56.70(4) 7_575 7_575
I9 Cu10 Cu9 130.05(9) . 7_575
N7 Cu10 Cu9 128.6(2) . .
I10 Cu10 Cu9 57.12(6) . .
I9 Cu10 Cu9 130.05(9) 7_575 .
I9 Cu10 Cu9 56.70(4) . .
Cu9 Cu10 Cu9 89.32(9) 7_575 .
C1 N1 C2 105.4(18) . .
C1 N1 H1A 127.3 . .
C2 N1 H1A 127.3 . .
C1 N2 C3 110(2) . .
C1 N2 Cu1 121.7(16) . .
C3 N2 Cu1 128.2(16) . .
C8 N3 C4 108.7(9) . .
C8 N3 C6 107.3(9) . .
C4 N3 C6 106.1(9) . .
C8 N3 Cu5 109.8(7) . .
C4 N3 Cu5 114.0(7) . .
C6 N3 Cu5 110.8(7) . .
C7 N4 C9 107.7(9) . .
C7 N4 C5 108.4(9) . .
C9 N4 C5 108.2(9) . .
C7 N4 Cu7 110.4(7) . .
C9 N4 Cu7 111.7(7) . .
C5 N4 Cu7 110.5(7) . .
C10 N5 C12 108.2(9) . .
C10 N5 C14 108.1(9) . .
C12 N5 C14 106.8(9) . .
C10 N5 Cu9 110.4(7) . .
C12 N5 Cu9 110.3(7) . .
C14 N5 Cu9 113.0(7) . .
C13 N6 C15 107.3(10) . .
C13 N6 C11 107.8(9) . .
C15 N6 C11 107.9(9) . .
C13 N6 Cu2 113.1(7) . 1_655
C15 N6 Cu2 111.5(7) . 1_655
C11 N6 Cu2 109.0(7) . 1_655
C33 N7 C21 132(2) . .
C33 N7 C31 110.1(14) . .
C21 N7 C31 56.4(12) . .
C33 N7 C31 110.1(14) . 7_575
C21 N7 C31 56.4(12) . 7_575
C31 N7 C31 113(2) . 7_575
C33 N7 C23 50.3(16) . .
C21 N7 C23 106.7(17) . .
C31 N7 C23 61.0(16) . .
C31 N7 C23 139.0(17) 7_575 .
C33 N7 C23 50.3(16) . 7_575
C21 N7 C23 106.7(17) . 7_575
C31 N7 C23 139.0(17) . 7_575
C31 N7 C23 61.0(16) 7_575 7_575
C23 N7 C23 96(3) . 7_575
C33 N7 Cu10 104.9(16) . .
C21 N7 Cu10 122.7(19) . .
C31 N7 Cu10 109.3(10) . .
C31 N7 Cu10 109.3(10) 7_575 .
C23 N7 Cu10 110.7(12) . .
C23 N7 Cu10 110.7(12) 7_575 .
C22 N8 C32 52.7(14) . .
C22 N8 C32 52.7(13) . 7_575
C32 N8 C32 101(2) . 7_575
C22 N8 C24 111.0(18) . 7_575
C32 N8 C24 136.6(17) . 7_575
C32 N8 C24 60.4(17) 7_575 7_575
C22 N8 C24 111.0(18) . .
C32 N8 C24 60.4(17) . .
C32 N8 C24 136.6(17) 7_575 .
C24 N8 C24 105(3) 7_575 .
C22 N8 C34 132(2) . .
C32 N8 C34 104.5(15) . .
C32 N8 C34 104.5(15) 7_575 .
C24 N8 C34 52.8(16) 7_575 .
C24 N8 C34 52.8(17) . .
C22 N8 Cu6 115.9(17) . 2_675
C32 N8 Cu6 116.7(11) . 2_675
C32 N8 Cu6 116.7(11) 7_575 2_675
C24 N8 Cu6 106.6(13) 7_575 2_675
C24 N8 Cu6 106.6(13) . 2_675
C34 N8 Cu6 112.2(14) . 2_675
N2 C1 N1 111(2) . .
N2 C1 H1 124.7 . .
N1 C1 H1 124.7 . .
C3 C2 N1 101.1(18) . .
C3 C2 H2 129.4 . .
N1 C2 H2 129.4 . .
N2 C3 C2 113(2) . .
N2 C3 H3 123.6 . .
C2 C3 H3 123.6 . .
N3 C4 C5 111.6(10) . .
N3 C4 H4A 109.3 . .
C5 C4 H4A 109.3 . .
N3 C4 H4B 109.3 . .
C5 C4 H4B 109.3 . .
H4A C4 H4B 108.0 . .
N4 C5 C4 110.6(9) . .
N4 C5 H5A 109.5 . .
C4 C5 H5A 109.5 . .
N4 C5 H5B 109.5 . .
C4 C5 H5B 109.5 . .
H5A C5 H5B 108.1 . .
N3 C6 C7 111.8(10) . .
N3 C6 H6A 109.3 . .
C7 C6 H6A 109.3 . .
N3 C6 H6B 109.3 . .
C7 C6 H6B 109.3 . .
H6A C6 H6B 107.9 . .
N4 C7 C6 110.6(10) . .
N4 C7 H7A 109.5 . .
C6 C7 H7A 109.5 . .
N4 C7 H7B 109.5 . .
C6 C7 H7B 109.5 . .
H7A C7 H7B 108.1 . .
N3 C8 C9 110.3(9) . .
N3 C8 H8A 109.6 . .
C9 C8 H8A 109.6 . .
N3 C8 H8B 109.6 . .
C9 C8 H8B 109.6 . .
H8A C8 H8B 108.1 . .
N4 C9 C8 112.3(9) . .
N4 C9 H9A 109.2 . .
C8 C9 H9A 109.2 . .
N4 C9 H9B 109.2 . .
C8 C9 H9B 109.2 . .
H9A C9 H9B 107.9 . .
N5 C10 C11 112.1(10) . .
N5 C10 H10A 109.2 . .
C11 C10 H10A 109.2 . .
N5 C10 H10B 109.2 . .
C11 C10 H10B 109.2 . .
H10A C10 H10B 107.9 . .
N6 C11 C10 110.7(10) . .
N6 C11 H11A 109.5 . .
C10 C11 H11A 109.5 . .
N6 C11 H11B 109.5 . .
C10 C11 H11B 109.5 . .
H11A C11 H11B 108.1 . .
N5 C12 C13 111.4(10) . .
N5 C12 H12A 109.4 . .
C13 C12 H12A 109.4 . .
N5 C12 H12B 109.4 . .
C13 C12 H12B 109.4 . .
H12A C12 H12B 108.0 . .
N6 C13 C12 110.8(10) . .
N6 C13 H13A 109.5 . .
C12 C13 H13A 109.5 . .
N6 C13 H13B 109.5 . .
C12 C13 H13B 109.5 . .
H13A C13 H13B 108.1 . .
N5 C14 C15 110.8(9) . .
N5 C14 H14A 109.5 . .
C15 C14 H14A 109.5 . .
N5 C14 H14B 109.5 . .
C15 C14 H14B 109.5 . .
H14A C14 H14B 108.1 . .
N6 C15 C14 110.6(9) . .
N6 C15 H15A 109.5 . .
C14 C15 H15A 109.5 . .
N6 C15 H15B 109.5 . .
C14 C15 H15B 109.5 . .
H15A C15 H15B 108.1 . .
C22 C21 N7 118(3) . .
C22 C21 H21A 107.7 . .
N7 C21 H21A 107.7 . .
C22 C21 H21B 107.7 . .
N7 C21 H21B 107.7 . .
H21A C21 H21B 107.1 . .
N8 C22 C21 112(3) . .
N8 C22 H22A 109.3 . .
C21 C22 H22A 109.3 . .
N8 C22 H22B 109.3 . .
C21 C22 H22B 109.3 . .
H22A C22 H22B 108.0 . .
C24 C23 N7 114(2) . .
C24 C23 H23A 108.9 . .
N7 C23 H23A 108.9 . .
C24 C23 H23B 108.9 . .
N7 C23 H23B 108.9 . .
H23A C23 H23B 107.7 . .
N8 C24 C23 108(2) . .
N8 C24 H24A 110.0 . .
C23 C24 H24A 110.0 . .
N8 C24 H24B 110.0 . .
C23 C24 H24B 110.0 . .
H24A C24 H24B 108.4 . .
N7 C31 C32 105.5(18) . .
N7 C31 H31A 110.6 . .
C32 C31 H31A 110.6 . .
N7 C31 H31B 110.6 . .
C32 C31 H31B 110.6 . .
H31A C31 H31B 108.8 . .
N8 C32 C31 116(2) . .
N8 C32 H32A 108.2 . .
C31 C32 H32A 108.2 . .
N8 C32 H32B 108.2 . .
C31 C32 H32B 108.2 . .
H32A C32 H32B 107.4 . .
N7 C33 C34 111(3) . .
N7 C33 H33A 109.5 . .
C34 C33 H33A 109.5 . .
N7 C33 H33B 109.5 . .
C34 C33 H33B 109.5 . .
H33A C33 H33B 108.0 . .
C33 C34 N8 115(2) . .
C33 C34 H34A 108.6 . .
N8 C34 H34A 108.6 . .
C33 C34 H34B 108.6 . .
N8 C34 H34B 108.6 . .
H34A C34 H34B 107.6 . .

loop_
_geom_bond_atom_site_label_1
_geom_bond_atom_site_label_2
_geom_bond_distance
_geom_bond_site_symmetry_2
I1 Cu2 2.6338(18) 7_585
I1 Cu2 2.6338(18) .
I1 Cu1 2.679(3) .
I2 Cu2 2.6057(18) .
I2 Cu3 2.6929(14) .
I2 Cu1 2.7711(16) .
I3 Cu4 2.628(3) .
I3 Cu2 2.7416(18) 7_585
I3 Cu2 2.7416(18) .
I3 Cu3 2.767(3) .
I4 Cu3 2.610(3) .
I4 Cu5 2.6639(17) .
I4 Cu5 2.6639(17) 7_585
I4 Cu4 2.697(2) .
I5 Cu5 2.6082(18) .
I5 Cu6 2.6711(15) .
I5 Cu4 2.6836(14) .
I6 Cu5 2.6469(18) .
I6 Cu5 2.6469(18) 7_585
I6 Cu6 2.823(3) .
I7 Cu7 2.6184(18) .
I7 Cu7 2.6184(18) 7_575
I7 Cu8 2.780(3) .
I8 Cu8 2.5897(16) .
I8 Cu9 2.6754(17) .
I8 Cu7 2.6759(18) .
I9 Cu7 2.6152(17) .
I9 Cu9 2.6394(19) .
I9 Cu10 2.6598(16) .
I10 Cu10 2.607(3) .
I10 Cu9 2.6362(19) 7_575
I10 Cu9 2.6362(18) .
Cu1 N2 2.062(16) .
Cu1 Cu3 2.616(3) .
Cu1 Cu2 2.741(2) .
Cu1 Cu2 2.741(2) 7_585
Cu1 I2 2.7711(16) 7_585
Cu2 N6 2.089(10) 1_455
Cu2 Cu3 2.630(3) .
Cu2 Cu2 2.931(3) 7_585
Cu3 Cu2 2.630(3) 7_585
Cu3 I2 2.6929(14) 7_585
Cu4 Cu6 2.641(3) .
Cu4 I5 2.6836(14) 7_585
Cu4 Cu5 2.704(2) 7_585
Cu4 Cu5 2.704(2) .
Cu5 N3 2.074(10) .
Cu5 Cu6 2.655(2) .
Cu5 Cu5 2.797(3) 7_585
Cu6 N8 2.064(13) 2_674
Cu6 Cu5 2.655(2) 7_585
Cu6 I5 2.6711(15) 7_585
Cu7 N4 2.090(9) .
Cu7 Cu8 2.567(2) .
Cu7 Cu9 2.848(2) .
Cu8 Cu7 2.567(2) 7_575
Cu8 I8 2.5897(16) 7_575
Cu8 Cu9 2.881(3) .
Cu8 Cu9 2.881(3) 7_575
Cu9 N5 2.119(9) .
Cu9 Cu10 2.883(2) .
Cu10 N7 2.132(14) .
Cu10 I9 2.6598(16) 7_575
Cu10 Cu9 2.883(2) 7_575
N1 C1 1.34(2) .
N1 C2 1.39(2) .
N1 H1A 0.8600 .
N2 C1 1.22(3) .
N2 C3 1.23(3) .
N3 C8 1.480(13) .
N3 C4 1.493(13) .
N3 C6 1.497(14) .
N4 C7 1.455(14) .
N4 C9 1.474(13) .
N4 C5 1.494(14) .
N5 C10 1.458(14) .
N5 C12 1.469(14) .
N5 C14 1.483(13) .
N6 C13 1.474(14) .
N6 C15 1.481(13) .
N6 C11 1.482(14) .
N6 Cu2 2.089(10) 1_655
N7 C33 1.43(3) .
N7 C21 1.43(4) .
N7 C31 1.44(3) .
N7 C31 1.44(3) 7_575
N7 C23 1.56(4) .
N7 C23 1.56(4) 7_575
N8 C22 1.41(4) .
N8 C32 1.49(3) .
N8 C32 1.49(3) 7_575
N8 C24 1.50(3) 7_575
N8 C24 1.50(3) .
N8 C34 1.51(3) .
N8 Cu6 2.064(13) 2_675
C1 H1 0.9300 .
C2 C3 1.35(2) .
C2 H2 0.9300 .
C3 H3 0.9300 .
C4 C5 1.532(15) .
C4 H4A 0.9700 .
C4 H4B 0.9700 .
C5 H5A 0.9700 .
C5 H5B 0.9700 .
C6 C7 1.540(16) .
C6 H6A 0.9700 .
C6 H6B 0.9700 .
C7 H7A 0.9700 .
C7 H7B 0.9700 .
C8 C9 1.535(15) .
C8 H8A 0.9700 .
C8 H8B 0.9700 .
C9 H9A 0.9700 .
C9 H9B 0.9700 .
C10 C11 1.545(15) .
C10 H10A 0.9700 .
C10 H10B 0.9700 .
C11 H11A 0.9700 .
C11 H11B 0.9700 .
C12 C13 1.556(16) .
C12 H12A 0.9700 .
C12 H12B 0.9700 .
C13 H13A 0.9700 .
C13 H13B 0.9700 .
C14 C15 1.570(16) .
C14 H14A 0.9700 .
C14 H14B 0.9700 .
C15 H15A 0.9700 .
C15 H15B 0.9700 .
C21 C22 1.42(5) .
C21 H21A 0.9700 .
C21 H21B 0.9700 .
C22 H22A 0.9700 .
C22 H22B 0.9700 .
C23 C24 1.52(4) .
C23 H23A 0.9700 .
C23 H23B 0.9700 .
C24 H24A 0.9700 .
C24 H24B 0.9700 .
C31 C32 1.57(3) .
C31 H31A 0.9700 .
C31 H31B 0.9700 .
C32 H32A 0.9700 .
C32 H32B 0.9700 .
C33 C34 1.48(4) .
C33 H33A 0.9700 .
C33 H33B 0.9700 .
C34 H34A 0.9700 .
C34 H34B 0.9700 .
